data_4060641
_journal_name_full Organometallics
_journal_paper_doi 10.1021/om0508132
_journal_year 2006
_chemical_formula_sum 'C18 H13 O9 Os3 Sb'
_chemical_formula_weight 1065.63
_space_group_IT_number 15
_symmetry_cell_setting monoclinic
_symmetry_space_group_name_Hall '-C 2yc'
_symmetry_space_group_name_H-M 'C 1 2/c 1'
_cell_angle_alpha 90.00
_cell_angle_beta 96.2140(10)
_cell_angle_gamma 90.00
_cell_formula_units_Z 8
_cell_length_a 9.6232(5)
_cell_length_b 16.1907(8)
_cell_length_c 29.7325(15)
_cell_measurement_temperature 223(2)
_cell_volume 4605.3(4)
_diffrn_ambient_temperature 223(2)
_exptl_crystal_density_diffrn 3.074
_cod_depositor_comments
;
The following automatic conversions were performed:
'_symmetry_cell_setting' value 'Monoclinic' changed to 'monoclinic'
according to '/home/saulius/struct/CIF-dictionaries/cif_core.dic'
dictionary named 'cif_core.dic' version 2.4.1 from 2010-06-29.

Automatic conversion script
Id: cif_fix_enum 1527 2010-12-29 10:47:43Z saulius 
;
_cod_original_sg_symbol_H-M 'C 2/c'
_cod_database_code 4060641

loop_
_symmetry_equiv_pos_as_xyz
'x, y, z'
'-x, y, -z+1/2'
'x+1/2, y+1/2, z'
'-x+1/2, y+1/2, -z+1/2'
'-x, -y, -z'
'x, -y, z-1/2'
'-x+1/2, -y+1/2, -z'
'x+1/2, -y+1/2, z-1/2'

loop_
_atom_site_label
_atom_site_type_symbol
_atom_site_fract_x
_atom_site_fract_y
_atom_site_fract_z
_atom_site_U_iso_or_equiv
_atom_site_adp_type
_atom_site_occupancy
_atom_site_symmetry_multiplicity
_atom_site_calc_flag
_atom_site_refinement_flags
_atom_site_disorder_assembly
_atom_site_disorder_group
Os1 Os 0.22942(5) 0.06396(3) 0.599263(16) 0.01771(12) Uani 1 1 d . . .
Os2 Os -0.05458(5) 0.13516(3) 0.581863(16) 0.01954(13) Uani 1 1 d . . .
H12 H 0.100(17) 0.131(10) 0.566(6) 0.050 Uiso 1 1 d . . .
Os3 Os 0.03699(5) 0.26510(3) 0.642891(17) 0.02025(13) Uani 1 1 d . . .
Sb4 Sb 0.28787(8) 0.21486(5) 0.62856(3) 0.01986(18) Uani 1 1 d . . .
O11 O 0.4369(10) -0.0039(7) 0.6747(4) 0.039(3) Uani 1 1 d . . .
O12 O 0.4395(11) 0.0823(7) 0.5296(4) 0.041(3) Uani 1 1 d . . .
O13 O 0.1578(12) -0.1064(6) 0.5588(3) 0.038(2) Uani 1 1 d . . .
O21 O -0.1489(11) -0.0181(7) 0.5266(3) 0.040(3) Uani 1 1 d . . .
O22 O -0.0909(12) 0.2676(7) 0.5091(4) 0.046(3) Uani 1 1 d . . .
O23 O -0.3496(11) 0.1503(9) 0.6047(4) 0.053(3) Uani 1 1 d . . .
O31 O 0.1565(14) 0.3246(8) 0.7357(4) 0.056(3) Uani 1 1 d . . .
O32 O 0.0805(14) 0.4187(7) 0.5859(5) 0.059(4) Uani 1 1 d . . .
O33 O -0.2597(11) 0.3189(6) 0.6555(4) 0.042(3) Uani 1 1 d . . .
C1 C 0.0610(13) 0.0639(8) 0.6425(4) 0.021(3) Uani 1 1 d . . .
C2 C 0.0013(12) 0.1393(8) 0.6617(4) 0.020(3) Uani 1 1 d . . .
C3 C -0.0970(13) 0.1256(8) 0.6939(4) 0.024(3) Uani 1 1 d . . .
H3 H -0.1340 0.1725 0.7070 0.029 Uiso 1 1 calc R . .
C4 C -0.1412(14) 0.0508(8) 0.7069(4) 0.024(3) Uani 1 1 d . . .
C5 C -0.0863(14) -0.0198(8) 0.6871(5) 0.027(3) Uani 1 1 d . . .
H5 H -0.1150 -0.0728 0.6952 0.033 Uiso 1 1 calc R . .
C6 C 0.0076(14) -0.0113(8) 0.6566(5) 0.026(3) Uani 1 1 d . . .
H6 H 0.0396 -0.0599 0.6438 0.031 Uiso 1 1 calc R . .
C7 C -0.2437(16) 0.0400(10) 0.7409(5) 0.038(4) Uani 1 1 d . . .
H7A H -0.2572 0.0924 0.7556 0.056 Uiso 1 1 calc R . .
H7B H -0.2081 -0.0004 0.7633 0.056 Uiso 1 1 calc R . .
H7C H -0.3322 0.0211 0.7257 0.056 Uiso 1 1 calc R . .
C11 C 0.3586(14) 0.0207(7) 0.6457(5) 0.024(3) Uani 1 1 d . . .
C12 C 0.3616(14) 0.0748(9) 0.5552(5) 0.028(3) Uani 1 1 d . . .
C13 C 0.1757(14) -0.0435(8) 0.5735(5) 0.027(3) Uani 1 1 d . . .
C21 C -0.1109(14) 0.0378(10) 0.5472(5) 0.031(3) Uani 1 1 d . . .
C22 C -0.0773(15) 0.2196(10) 0.5371(5) 0.032(3) Uani 1 1 d . . .
C23 C -0.2377(15) 0.1485(10) 0.5966(5) 0.037(4) Uani 1 1 d . . .
C31 C 0.1144(15) 0.3050(9) 0.7004(5) 0.032(3) Uani 1 1 d . . .
C32 C 0.0640(16) 0.3633(9) 0.6072(5) 0.036(3) Uani 1 1 d . . .
C33 C -0.1510(15) 0.2957(9) 0.6500(5) 0.030(3) Uani 1 1 d . . .
C41 C 0.4421(16) 0.2214(10) 0.6857(5) 0.038(4) Uani 1 1 d . . .
H41A H 0.5136 0.1801 0.6828 0.058 Uiso 1 1 calc R . .
H41B H 0.3985 0.2112 0.7131 0.058 Uiso 1 1 calc R . .
H41C H 0.4844 0.2759 0.6872 0.058 Uiso 1 1 calc R . .
C42 C 0.3801(18) 0.2865(10) 0.5794(6) 0.044(4) Uani 1 1 d . . .
H42A H 0.3801 0.3444 0.5879 0.066 Uiso 1 1 calc R . .
H42B H 0.3266 0.2796 0.5500 0.066 Uiso 1 1 calc R . .
H42C H 0.4754 0.2683 0.5778 0.066 Uiso 1 1 calc R . .

loop_
_atom_site_aniso_label
_atom_site_aniso_U_11
_atom_site_aniso_U_22
_atom_site_aniso_U_33
_atom_site_aniso_U_23
_atom_site_aniso_U_13
_atom_site_aniso_U_12
Os1 0.0152(2) 0.0199(2) 0.0183(2) -0.00184(18) 0.00320(17) 0.00046(18)
Os2 0.0150(2) 0.0260(3) 0.0172(2) 0.00110(19) 0.00000(17) 0.00047(19)
Os3 0.0188(2) 0.0192(2) 0.0235(3) -0.00052(19) 0.00567(19) 0.00224(19)
Sb4 0.0160(4) 0.0195(4) 0.0245(4) -0.0023(3) 0.0041(3) -0.0014(3)
O11 0.029(5) 0.045(6) 0.040(6) 0.007(5) -0.009(5) 0.014(5)
O12 0.032(6) 0.060(7) 0.035(6) -0.007(5) 0.012(5) -0.009(5)
O13 0.052(7) 0.029(6) 0.035(6) -0.008(5) 0.010(5) -0.006(5)
O21 0.045(6) 0.039(6) 0.034(6) -0.005(5) -0.007(5) -0.015(5)
O22 0.050(7) 0.057(7) 0.032(6) 0.018(5) 0.010(5) 0.001(6)
O23 0.021(6) 0.087(10) 0.050(7) -0.013(7) 0.001(5) 0.001(6)
O31 0.068(9) 0.059(8) 0.041(7) -0.020(6) 0.007(6) -0.018(7)
O32 0.067(9) 0.040(7) 0.074(9) 0.019(7) 0.033(7) 0.016(6)
O33 0.030(6) 0.034(6) 0.064(7) 0.012(5) 0.020(5) 0.014(5)
C1 0.022(6) 0.022(6) 0.019(6) -0.010(5) 0.001(5) -0.006(5)
C2 0.011(5) 0.038(7) 0.011(5) 0.001(5) -0.003(4) -0.004(5)
C3 0.019(6) 0.033(7) 0.022(6) 0.004(5) 0.009(5) 0.008(5)
C4 0.030(7) 0.033(7) 0.009(5) 0.005(5) 0.004(5) -0.004(6)
C5 0.033(8) 0.021(7) 0.030(7) 0.006(5) 0.009(6) -0.001(6)
C6 0.031(7) 0.018(6) 0.031(7) 0.010(5) 0.011(6) 0.004(5)
C7 0.037(8) 0.049(9) 0.028(8) 0.001(7) 0.008(6) -0.009(7)
C11 0.036(8) 0.006(5) 0.032(7) -0.002(5) 0.006(6) 0.004(5)
C12 0.020(7) 0.030(7) 0.035(8) 0.002(6) 0.008(6) -0.004(6)
C13 0.032(7) 0.017(7) 0.033(7) 0.000(6) 0.012(6) -0.013(6)
C21 0.027(7) 0.042(9) 0.024(7) 0.008(6) 0.001(6) -0.011(6)
C22 0.025(7) 0.047(9) 0.023(7) 0.002(7) -0.005(6) 0.001(6)
C23 0.019(7) 0.052(10) 0.038(8) 0.005(7) 0.001(6) 0.011(7)
C31 0.038(8) 0.023(7) 0.036(8) -0.014(6) 0.016(7) -0.013(6)
C32 0.039(9) 0.031(8) 0.041(9) -0.001(7) 0.018(7) 0.005(7)
C33 0.030(8) 0.026(7) 0.034(8) -0.003(6) -0.001(6) 0.003(6)
C41 0.034(8) 0.037(9) 0.042(9) -0.017(7) -0.005(7) 0.000(7)
C42 0.050(10) 0.039(9) 0.049(10) 0.009(7) 0.029(8) -0.007(8)

loop_
_geom_bond_atom_site_label_1
_geom_bond_atom_site_label_2
_geom_bond_distance
_geom_bond_site_symmetry_2
_geom_bond_publ_flag
Os1 C11 1.890(14) . ?
Os1 C12 1.929(13) . ?
Os1 C13 1.948(13) . ?
Os1 C1 2.175(12) . ?
Os1 Sb4 2.6341(9) . ?
Os1 Os2 2.9597(7) . ?
Os2 C23 1.873(14) . ?
Os2 C22 1.905(15) . ?
Os2 C21 1.929(15) . ?
Os2 C1 2.321(13) . ?
Os2 C2 2.379(11) . ?
Os2 Os3 2.8547(7) . ?
Os3 C31 1.903(15) . ?
Os3 C33 1.910(14) . ?
Os3 C32 1.945(16) . ?
Os3 C2 2.150(13) . ?
Os3 Sb4 2.6257(9) . ?
Sb4 C42 2.134(14) . ?
Sb4 C41 2.135(14) . ?
O11 C11 1.154(16) . ?
O12 C12 1.132(16) . ?
O13 C13 1.115(16) . ?
O21 C21 1.131(17) . ?
O22 C22 1.135(17) . ?
O23 C23 1.129(17) . ?
O31 C31 1.128(18) . ?
O32 C32 1.119(18) . ?
O33 C33 1.139(17) . ?
C1 C6 1.403(18) . ?
C1 C2 1.489(18) . ?
C2 C3 1.433(16) . ?
C3 C4 1.354(18) . ?
C4 C5 1.414(19) . ?
C4 C7 1.496(18) . ?
C5 C6 1.356(18) . ?
